data_7001528
loop_
_publ_author_name
'Teo, Peili'
'Wang, Jing'
'Koh, L. L.'
'Hor, T. S. Andy'

_publ_section_title
;
 Isolation of cationic digold-frame with free carboxylic acid pendants
;
_journal_issue 25
_journal_name_full 'Dalton Transactions'
_journal_page_first 5009
_journal_page_last 5014
_journal_paper_doi 10.1039/b823028e
_journal_year 2009
_chemical_formula_sum 'C40 H34 Au2 F6 N2 O10 P2 S2'
_chemical_formula_weight 1336.69
_chemical_name_systematic
;
?
;
_space_group_IT_number 2
_symmetry_cell_setting triclinic
_symmetry_space_group_name_Hall '-P 1'
_symmetry_space_group_name_H-M 'P -1'
_atom_sites_solution_hydrogens geom
_atom_sites_solution_primary direct
_atom_sites_solution_secondary difmap
_audit_creation_method SHELXL-97
_cell_angle_alpha 99.0260(10)
_cell_angle_beta 99.8100(10)
_cell_angle_gamma 111.1180(10)
_cell_formula_units_Z 2
_cell_length_a 11.5340(8)
_cell_length_b 14.5704(11)
_cell_length_c 15.1800(11)
_cell_measurement_reflns_used 8235
_cell_measurement_temperature 223(2)
_cell_measurement_theta_max 25.51
_cell_measurement_theta_min 2.32
_cell_volume 2277.9(3)
_computing_cell_refinement 'Bruker SMART'
_computing_data_collection 'Bruker SMART'
_computing_data_reduction 'Bruker SAINT'
_computing_molecular_graphics 'Bruker SHELXTL'
_computing_publication_material 'Bruker SHELXTL'
_computing_structure_refinement 'SHELXL-97 (Sheldrick, 1997)'
_computing_structure_solution 'SHELXS-97 (Sheldrick, 1990)'
_diffrn_ambient_temperature 223(2)
_diffrn_measured_fraction_theta_full 0.998
_diffrn_measured_fraction_theta_max 0.998
_diffrn_measurement_device_type 'CCD area detector'
_diffrn_measurement_method 'phi and omega scans'
_diffrn_radiation_monochromator graphite
_diffrn_radiation_source 'fine-focus sealed tube'
_diffrn_radiation_type MoK\a
_diffrn_radiation_wavelength 0.71073
_diffrn_reflns_av_R_equivalents 0.0513
_diffrn_reflns_av_sigmaI/netI 0.0605
_diffrn_reflns_limit_h_max 14
_diffrn_reflns_limit_h_min -14
_diffrn_reflns_limit_k_max 18
_diffrn_reflns_limit_k_min -18
_diffrn_reflns_limit_l_max 19
_diffrn_reflns_limit_l_min -19
_diffrn_reflns_number 29720
_diffrn_reflns_theta_full 27.50
_diffrn_reflns_theta_max 27.50
_diffrn_reflns_theta_min 1.54
_exptl_absorpt_coefficient_mu 6.676
_exptl_absorpt_correction_T_max 0.7761
_exptl_absorpt_correction_T_min 0.1082
_exptl_absorpt_correction_type multi-scan
_exptl_absorpt_process_details 'Sadabs, (Sheldrick 2001)'
_exptl_crystal_colour Colourless
_exptl_crystal_density_diffrn 1.949
_exptl_crystal_density_meas ?
_exptl_crystal_density_method .
_exptl_crystal_description Block
_exptl_crystal_F_000 1284
_exptl_crystal_size_max 0.60
_exptl_crystal_size_mid 0.38
_exptl_crystal_size_min 0.04
_refine_diff_density_max 1.975
_refine_diff_density_min -1.236
_refine_diff_density_rms 0.163
_refine_ls_extinction_method none
_refine_ls_goodness_of_fit_ref 1.016
_refine_ls_hydrogen_treatment constr
_refine_ls_matrix_type full
_refine_ls_number_parameters 579
_refine_ls_number_reflns 10434
_refine_ls_number_restraints 67
_refine_ls_restrained_S_all 1.050
_refine_ls_R_factor_all 0.0591
_refine_ls_R_factor_gt 0.0426
_refine_ls_shift/su_max 0.001
_refine_ls_shift/su_mean 0.000
_refine_ls_structure_factor_coef Fsqd
_refine_ls_weighting_details 'calc w=1/[\s^2^(Fo^2^)+(0.0672P)^2^+0.0000P] where P=(Fo^2^+2Fc^2^)/3'
_refine_ls_weighting_scheme calc
_refine_ls_wR_factor_gt 0.1117
_refine_ls_wR_factor_ref 0.1207
_reflns_number_gt 8018
_reflns_number_total 10434
_reflns_threshold_expression >2sigma(I)
_cod_data_source_file b823028e.txt
_cod_data_source_block 7338
_cod_depositor_comments
;
The following automatic conversions were performed:
'_symmetry_cell_setting' value 'Triclinic' changed to 'triclinic'
according to '/home/saulius/struct/CIF-dictionaries/cif_core.dic'
dictionary named 'cif_core.dic' version 2.4.1 from
2010-06-29.

'_exptl_absorpt_correction_type' value 'Multi-scan' changed
to 'multi-scan' according to
'/home/saulius/struct/CIF-dictionaries/cif_core.dic' dictionary named
'cif_core.dic' version 2.4.1 from 2010-06-29.

Automatic conversion script
Id: cif_fix_enum 1527 2010-12-29 10:47:43Z saulius 
;
_cod_original_sg_symbol_H-M P-1
_cod_database_code 7001528

loop_
_symmetry_equiv_pos_as_xyz
'x, y, z'
'-x, -y, -z'

loop_
_atom_site_label
_atom_site_type_symbol
_atom_site_fract_x
_atom_site_fract_y
_atom_site_fract_z
_atom_site_U_iso_or_equiv
_atom_site_adp_type
_atom_site_occupancy
_atom_site_symmetry_multiplicity
_atom_site_calc_flag
_atom_site_refinement_flags
_atom_site_disorder_assembly
_atom_site_disorder_group
Au1 Au 0.47208(2) 0.455754(18) 0.264519(15) 0.03797(9) Uani 1 1 d . . .
Au2 Au 0.59350(2) 0.895049(19) 0.269314(16) 0.04176(9) Uani 1 1 d . . .
P1 P 0.40620(14) 0.80728(13) 0.29785(10) 0.0374(3) Uani 1 1 d . . .
P2 P 0.33756(14) 0.49173(12) 0.16572(10) 0.0329(3) Uani 1 1 d . . .
N1 N 0.6019(5) 0.4272(4) 0.3567(3) 0.0415(12) Uani 1 1 d . . .
N2 N 0.7667(5) 0.9692(4) 0.2381(4) 0.0422(12) Uani 1 1 d . . .
O1 O 0.9728(5) 0.3685(5) 0.5061(3) 0.0657(15) Uani 1 1 d . . .
H1 H 1.0251 0.3586 0.5441 0.099 Uiso 1 1 calc R . .
O2 O 0.8912(5) 0.3955(4) 0.6264(3) 0.0615(14) Uani 1 1 d . . .
O3 O 1.2111(5) 1.1116(5) 0.2080(4) 0.0779(18) Uani 1 1 d . . .
H3 H 1.2767 1.1469 0.1942 0.117 Uiso 1 1 calc R . .
O4 O 1.1137(6) 1.1567(7) 0.0967(6) 0.121(3) Uani 1 1 d . . .
C1 C 0.5871(7) 0.4152(7) 0.4392(5) 0.059(2) Uani 1 1 d . . .
H1A H 0.5108 0.4128 0.4548 0.071 Uiso 1 1 calc R . .
C2 C 0.6800(7) 0.4062(7) 0.5025(5) 0.062(2) Uani 1 1 d . . .
H2 H 0.6702 0.4039 0.5624 0.074 Uiso 1 1 calc R . .
C3 C 0.7873(6) 0.4006(5) 0.4788(4) 0.0374(13) Uani 1 1 d . . .
C4 C 0.7992(8) 0.4093(7) 0.3917(5) 0.065(2) Uani 1 1 d . . .
H4 H 0.8708 0.4057 0.3722 0.078 Uiso 1 1 calc R . .
C5 C 0.7064(8) 0.4232(7) 0.3341(5) 0.069(2) Uani 1 1 d . . .
H5 H 0.7168 0.4304 0.2751 0.082 Uiso 1 1 calc R . .
C6 C 0.8886(6) 0.3878(6) 0.5464(5) 0.0468(16) Uani 1 1 d . . .
C7 C 0.8682(6) 0.9482(6) 0.2652(5) 0.0479(16) Uani 1 1 d . . .
H7 H 0.8624 0.9008 0.3014 0.057 Uiso 1 1 calc R . .
C8 C 0.9827(6) 0.9947(5) 0.2410(5) 0.0476(16) Uani 1 1 d . . .
H8 H 1.0533 0.9788 0.2612 0.057 Uiso 1 1 calc R . .
C9 C 0.9922(6) 1.0637(5) 0.1878(5) 0.0466(15) Uani 1 1 d . . .
C10 C 0.8878(7) 1.0858(6) 0.1627(6) 0.064(2) Uani 1 1 d . . .
H10 H 0.8921 1.1339 0.1274 0.077 Uiso 1 1 calc R . .
C11 C 0.7758(7) 1.0385(6) 0.1885(6) 0.060(2) Uani 1 1 d . . .
H11 H 0.7052 1.0553 0.1708 0.072 Uiso 1 1 calc R . .
C12 C 1.1124(7) 1.1161(7) 0.1579(6) 0.062(2) Uani 1 1 d . . .
C13 C 0.3773(6) 0.6271(5) 0.1836(4) 0.0376(13) Uani 1 1 d . . .
H13A H 0.4610 0.6603 0.1708 0.045 Uiso 1 1 calc R . .
H13B H 0.3133 0.6384 0.1402 0.045 Uiso 1 1 calc R . .
C14 C 0.3813(5) 0.6748(4) 0.2812(4) 0.0345(12) Uani 1 1 d . . .
H14A H 0.4506 0.6689 0.3241 0.041 Uiso 1 1 calc R . .
H14B H 0.3003 0.6372 0.2958 0.041 Uiso 1 1 calc R . .
C1A C 0.3990(6) 0.8427(5) 0.4150(4) 0.0435(15) Uani 1 1 d . . .
C2A C 0.2959(7) 0.8558(6) 0.4399(5) 0.0543(17) Uani 1 1 d . . .
H2A H 0.2269 0.8523 0.3945 0.065 Uiso 1 1 calc R . .
C3A C 0.2932(9) 0.8746(6) 0.5332(6) 0.069(2) Uani 1 1 d . . .
H3A H 0.2226 0.8831 0.5503 0.083 Uiso 1 1 calc R . .
C4A C 0.3933(10) 0.8801(6) 0.5979(6) 0.074(3) Uani 1 1 d . . .
H4A H 0.3904 0.8915 0.6601 0.089 Uiso 1 1 calc R . .
C5A C 0.4959(9) 0.8698(7) 0.5762(5) 0.067(2) Uani 1 1 d . . .
H5A H 0.5649 0.8753 0.6228 0.081 Uiso 1 1 calc R . .
C6A C 0.5005(8) 0.8506(7) 0.4833(5) 0.064(2) Uani 1 1 d . . .
H6A H 0.5727 0.8432 0.4677 0.077 Uiso 1 1 calc R . .
C1B C 0.2687(6) 0.8081(5) 0.2213(4) 0.0430(15) Uani 1 1 d . . .
C2B C 0.2857(7) 0.8823(6) 0.1707(5) 0.0527(17) Uani 1 1 d . . .
H2B H 0.3673 0.9339 0.1801 0.063 Uiso 1 1 calc R . .
C3B C 0.1830(8) 0.8800(7) 0.1068(6) 0.065(2) Uani 1 1 d . . .
H3B H 0.1948 0.9296 0.0724 0.078 Uiso 1 1 calc R . .
C4B C 0.0628(8) 0.8043(8) 0.0937(6) 0.070(2) Uani 1 1 d . . .
H4B H -0.0067 0.8024 0.0498 0.083 Uiso 1 1 calc R . .
C5B C 0.0435(7) 0.7324(7) 0.1433(6) 0.070(2) Uani 1 1 d . . .
H5B H -0.0390 0.6819 0.1340 0.084 Uiso 1 1 calc R . .
C6B C 0.1455(6) 0.7334(6) 0.2080(5) 0.0552(19) Uani 1 1 d . . .
H6B H 0.1318 0.6841 0.2426 0.066 Uiso 1 1 calc R . .
C1C C 0.1744(5) 0.4377(5) 0.1772(4) 0.0425(14) Uani 1 1 d . . .
C2C C 0.0764(7) 0.4404(8) 0.1151(6) 0.072(3) Uani 1 1 d . . .
H2C H 0.0932 0.4703 0.0656 0.086 Uiso 1 1 calc R . .
C3C C -0.0493(7) 0.3990(9) 0.1245(7) 0.094(4) Uani 1 1 d . . .
H3C H -0.1167 0.4018 0.0818 0.112 Uiso 1 1 calc R . .
C4C C -0.0734(8) 0.3557(9) 0.1942(7) 0.095(4) Uani 1 1 d . . .
H4C H -0.1583 0.3273 0.1998 0.113 Uiso 1 1 calc R . .
C5C C 0.0222(9) 0.3519(8) 0.2570(7) 0.084(3) Uani 1 1 d . . .
H5C H 0.0035 0.3216 0.3060 0.101 Uiso 1 1 calc R . .
C6C C 0.1488(7) 0.3930(6) 0.2491(5) 0.059(2) Uani 1 1 d . . .
H6C H 0.2155 0.3902 0.2924 0.071 Uiso 1 1 calc R . .
C1D C 0.3267(5) 0.4437(5) 0.0458(4) 0.0380(13) Uani 1 1 d . . .
C2D C 0.3426(6) 0.5077(6) -0.0164(4) 0.0467(16) Uani 1 1 d . . .
H2D H 0.3622 0.5772 0.0039 0.056 Uiso 1 1 calc R . .
C3D C 0.3287(7) 0.4662(8) -0.1064(5) 0.061(2) Uani 1 1 d . . .
H3D H 0.3358 0.5075 -0.1486 0.073 Uiso 1 1 calc R . .
C4D C 0.3047(7) 0.3656(9) -0.1375(5) 0.071(3) Uani 1 1 d . . .
H4D H 0.2988 0.3395 -0.1995 0.085 Uiso 1 1 calc R . .
C5D C 0.2897(8) 0.3055(7) -0.0787(6) 0.073(2) Uani 1 1 d . . .
H5D H 0.2690 0.2361 -0.1009 0.088 Uiso 1 1 calc R . .
C6D C 0.3043(6) 0.3438(6) 0.0172(5) 0.0491(16) Uani 1 1 d . . .
H6D H 0.2988 0.3018 0.0588 0.059 Uiso 1 1 calc R . .
S1 S 0.75735(18) 0.71460(14) 0.42694(12) 0.0524(4) Uani 1 1 d . . .
O5 O 0.7114(6) 0.7581(5) 0.3613(4) 0.087(2) Uani 1 1 d . . .
O6 O 0.8338(6) 0.6630(5) 0.3980(4) 0.0792(18) Uani 1 1 d . . .
O7 O 0.6645(9) 0.6622(6) 0.4699(7) 0.146(4) Uani 1 1 d . . .
C15 C 0.8644(11) 0.8183(10) 0.5200(9) 0.107(4) Uani 1 1 d . . .
F1 F 0.8127(7) 0.8763(6) 0.5517(5) 0.156(4) Uani 1 1 d . . .
F2 F 0.9585(9) 0.8775(8) 0.4839(9) 0.200(5) Uani 1 1 d . . .
F3 F 0.9268(10) 0.7968(8) 0.5825(5) 0.188(5) Uani 1 1 d . . .
S2 S 0.5239(2) 0.1957(2) 0.13435(17) 0.0764(7) Uani 1 1 d DU . .
C16 C 0.4954(11) 0.1463(7) 0.0140(5) 0.177(7) Uani 1 1 d DU . .
O8 O 0.4161(8) 0.2048(8) 0.1533(7) 0.169(5) Uani 1 1 d DU . .
F4 F 0.4922(15) 0.2137(10) -0.0295(6) 0.260(7) Uani 1 1 d DU . .
O9 O 0.5732(11) 0.1439(9) 0.1813(5) 0.224(7) Uani 1 1 d DU . .
F5 F 0.5905(15) 0.1236(11) 0.0024(7) 0.284(8) Uani 1 1 d DU . .
O10 O 0.6162(10) 0.2972(6) 0.1421(9) 0.284(9) Uani 1 1 d DU . .
F6 F 0.3903(13) 0.0696(11) -0.0088(9) 0.414(12) Uani 1 1 d DU . .

loop_
_atom_site_aniso_label
_atom_site_aniso_U_11
_atom_site_aniso_U_22
_atom_site_aniso_U_33
_atom_site_aniso_U_23
_atom_site_aniso_U_13
_atom_site_aniso_U_12
Au1 0.03928(14) 0.04604(16) 0.03461(13) 0.01648(10) 0.00889(10) 0.02105(11)
Au2 0.03598(14) 0.04631(17) 0.04560(15) 0.01227(11) 0.01461(10) 0.01671(11)
P1 0.0350(8) 0.0442(9) 0.0371(8) 0.0107(7) 0.0108(6) 0.0191(7)
P2 0.0320(7) 0.0424(9) 0.0293(7) 0.0134(6) 0.0109(6) 0.0169(6)
N1 0.047(3) 0.044(3) 0.040(3) 0.017(2) 0.008(2) 0.023(2)
N2 0.036(3) 0.046(3) 0.050(3) 0.014(2) 0.018(2) 0.017(2)
O1 0.068(3) 0.109(5) 0.049(3) 0.030(3) 0.014(2) 0.063(3)
O2 0.055(3) 0.095(4) 0.046(3) 0.034(3) 0.013(2) 0.036(3)
O3 0.050(3) 0.105(5) 0.090(4) 0.045(4) 0.033(3) 0.028(3)
O4 0.069(4) 0.193(9) 0.147(7) 0.129(7) 0.056(4) 0.053(5)
C1 0.047(4) 0.095(6) 0.057(4) 0.046(4) 0.025(3) 0.036(4)
C2 0.054(4) 0.105(7) 0.053(4) 0.052(4) 0.027(3) 0.042(4)
C3 0.039(3) 0.037(3) 0.039(3) 0.013(3) 0.009(2) 0.017(3)
C4 0.074(5) 0.110(7) 0.043(4) 0.031(4) 0.022(4) 0.064(5)
C5 0.076(5) 0.119(8) 0.040(4) 0.030(4) 0.025(4) 0.062(5)
C6 0.038(3) 0.060(4) 0.052(4) 0.025(3) 0.012(3) 0.025(3)
C7 0.047(4) 0.054(4) 0.046(4) 0.018(3) 0.012(3) 0.021(3)
C8 0.035(3) 0.054(4) 0.058(4) 0.023(3) 0.015(3) 0.019(3)
C9 0.041(3) 0.050(4) 0.052(4) 0.019(3) 0.017(3) 0.017(3)
C10 0.061(5) 0.067(5) 0.082(6) 0.042(4) 0.026(4) 0.032(4)
C11 0.046(4) 0.070(5) 0.087(6) 0.040(4) 0.023(4) 0.035(4)
C12 0.051(4) 0.075(6) 0.070(5) 0.034(4) 0.025(4) 0.025(4)
C13 0.039(3) 0.045(4) 0.037(3) 0.017(3) 0.012(2) 0.022(3)
C14 0.027(3) 0.046(4) 0.034(3) 0.015(3) 0.011(2) 0.015(3)
C1A 0.046(4) 0.044(4) 0.047(4) 0.013(3) 0.023(3) 0.020(3)
C2A 0.057(4) 0.059(5) 0.052(4) 0.005(3) 0.019(3) 0.030(4)
C3A 0.077(6) 0.068(6) 0.065(5) 0.002(4) 0.040(5) 0.028(4)
C4A 0.116(8) 0.050(5) 0.044(4) -0.001(3) 0.027(5) 0.022(5)
C5A 0.086(6) 0.072(6) 0.043(4) 0.003(4) 0.011(4) 0.038(5)
C6A 0.058(5) 0.086(6) 0.043(4) 0.005(4) 0.010(3) 0.030(4)
C1B 0.042(3) 0.054(4) 0.041(3) 0.010(3) 0.010(3) 0.028(3)
C2B 0.052(4) 0.056(5) 0.056(4) 0.019(3) 0.014(3) 0.026(4)
C3B 0.065(5) 0.077(6) 0.065(5) 0.036(4) 0.016(4) 0.035(5)
C4B 0.060(5) 0.099(7) 0.064(5) 0.028(5) 0.007(4) 0.049(5)
C5B 0.041(4) 0.087(6) 0.086(6) 0.027(5) 0.011(4) 0.029(4)
C6B 0.042(4) 0.073(5) 0.064(5) 0.029(4) 0.014(3) 0.032(4)
C1C 0.029(3) 0.052(4) 0.042(3) 0.009(3) 0.011(2) 0.010(3)
C2C 0.044(4) 0.119(8) 0.057(5) 0.030(5) 0.016(4) 0.032(5)
C3C 0.034(4) 0.157(11) 0.073(6) 0.010(6) 0.010(4) 0.027(5)
C4C 0.044(5) 0.133(10) 0.079(7) -0.007(6) 0.027(5) 0.011(5)
C5C 0.070(6) 0.088(7) 0.090(7) 0.023(5) 0.048(5) 0.013(5)
C6C 0.052(4) 0.070(5) 0.057(4) 0.015(4) 0.031(3) 0.015(4)
C1D 0.031(3) 0.053(4) 0.035(3) 0.013(3) 0.012(2) 0.019(3)
C2D 0.045(4) 0.062(4) 0.043(3) 0.024(3) 0.019(3) 0.025(3)
C3D 0.046(4) 0.104(7) 0.042(4) 0.029(4) 0.021(3) 0.030(4)
C4D 0.048(4) 0.141(9) 0.027(3) 0.009(5) 0.016(3) 0.043(5)
C5D 0.063(5) 0.081(6) 0.058(5) -0.022(4) 0.010(4) 0.028(4)
C6D 0.053(4) 0.055(4) 0.042(3) 0.006(3) 0.011(3) 0.027(3)
S1 0.0583(10) 0.0563(11) 0.0482(9) 0.0131(8) 0.0130(8) 0.0289(9)
O5 0.105(5) 0.104(5) 0.073(4) 0.023(4) 0.006(3) 0.074(4)
O6 0.088(4) 0.111(5) 0.059(3) 0.007(3) 0.005(3) 0.074(4)
O7 0.176(8) 0.087(6) 0.172(8) 0.033(5) 0.128(7) 0.010(5)
C15 0.079(7) 0.097(9) 0.120(10) -0.023(7) -0.015(7) 0.043(7)
F1 0.124(6) 0.138(6) 0.158(7) -0.084(5) -0.051(5) 0.085(5)
F2 0.110(7) 0.140(8) 0.249(12) -0.014(7) -0.009(7) -0.017(6)
F3 0.229(10) 0.246(10) 0.087(5) -0.045(5) -0.074(6) 0.177(9)
S2 0.0460(11) 0.0983(18) 0.0864(16) 0.0094(13) 0.0205(10) 0.0336(12)
C16 0.288(18) 0.150(12) 0.154(13) 0.086(11) 0.079(12) 0.127(13)
O8 0.103(6) 0.239(12) 0.246(12) 0.136(10) 0.113(7) 0.095(7)
F4 0.48(2) 0.235(13) 0.187(10) 0.136(10) 0.155(12) 0.215(14)
O9 0.383(16) 0.418(18) 0.099(6) 0.139(9) 0.120(8) 0.360(15)
F5 0.51(2) 0.392(18) 0.230(11) 0.191(12) 0.291(14) 0.357(17)
O10 0.210(13) 0.146(11) 0.318(19) -0.029(11) 0.005(13) -0.071(9)
F6 0.42(2) 0.38(2) 0.223(14) -0.118(14) -0.068(15) 0.050(17)

loop_
_atom_type_symbol
_atom_type_description
_atom_type_scat_dispersion_real
_atom_type_scat_dispersion_imag
_atom_type_scat_source
C C 0.0033 0.0016 'International Tables Vol C Tables 4.2.6.8 and 6.1.1.4'
H H 0.0000 0.0000 'International Tables Vol C Tables 4.2.6.8 and 6.1.1.4'
N N 0.0061 0.0033 'International Tables Vol C Tables 4.2.6.8 and 6.1.1.4'
O O 0.0106 0.0060 'International Tables Vol C Tables 4.2.6.8 and 6.1.1.4'
F F 0.0171 0.0103 'International Tables Vol C Tables 4.2.6.8 and 6.1.1.4'
P P 0.1023 0.0942 'International Tables Vol C Tables 4.2.6.8 and 6.1.1.4'
S S 0.1246 0.1234 'International Tables Vol C Tables 4.2.6.8 and 6.1.1.4'
Au Au -2.0133 8.8022 'International Tables Vol C Tables 4.2.6.8 and 6.1.1.4'

loop_
_geom_angle_atom_site_label_1
_geom_angle_atom_site_label_2
_geom_angle_atom_site_label_3
_geom_angle
_geom_angle_site_symmetry_1
_geom_angle_site_symmetry_3
_geom_angle_publ_flag
N1 Au1 P2 178.03(15) . . ?
N2 Au2 P1 176.80(16) . . ?
C1A P1 C1B 109.4(3) . . ?
C1A P1 C14 103.9(3) . . ?
C1B P1 C14 105.1(3) . . ?
C1A P1 Au2 114.0(2) . . ?
C1B P1 Au2 114.0(2) . . ?
C14 P1 Au2 109.51(18) . . ?
C1D P2 C1C 104.6(3) . . ?
C1D P2 C13 107.4(3) . . ?
C1C P2 C13 104.9(3) . . ?
C1D P2 Au1 114.3(2) . . ?
C1C P2 Au1 112.2(2) . . ?
C13 P2 Au1 112.7(2) . . ?
C1 N1 C5 117.8(5) . . ?
C1 N1 Au1 122.7(4) . . ?
C5 N1 Au1 119.5(4) . . ?
C7 N2 C11 119.2(6) . . ?
C7 N2 Au2 121.5(4) . . ?
C11 N2 Au2 119.3(4) . . ?
N1 C1 C2 121.8(6) . . ?
C1 C2 C3 120.3(6) . . ?
C4 C3 C2 117.2(6) . . ?
C4 C3 C6 121.7(6) . . ?
C2 C3 C6 121.1(6) . . ?
C5 C4 C3 119.4(7) . . ?
N1 C5 C4 123.4(6) . . ?
O2 C6 O1 125.4(6) . . ?
O2 C6 C3 123.3(6) . . ?
O1 C6 C3 111.3(5) . . ?
N2 C7 C8 121.6(6) . . ?
C9 C8 C7 119.8(6) . . ?
C10 C9 C8 117.5(6) . . ?
C10 C9 C12 119.6(6) . . ?
C8 C9 C12 122.9(6) . . ?
C9 C10 C11 121.0(7) . . ?
N2 C11 C10 120.8(6) . . ?
O4 C12 O3 125.2(7) . . ?
O4 C12 C9 123.1(7) . . ?
O3 C12 C9 111.7(6) . . ?
C14 C13 P2 112.1(4) . . ?
C13 C14 P1 112.9(4) . . ?
C2A C1A C6A 118.8(6) . . ?
C2A C1A P1 123.9(5) . . ?
C6A C1A P1 117.2(5) . . ?
C1A C2A C3A 120.2(7) . . ?
C4A C3A C2A 119.4(8) . . ?
C5A C4A C3A 121.9(8) . . ?
C4A C5A C6A 119.8(8) . . ?
C1A C6A C5A 120.0(7) . . ?
C2B C1B C6B 118.8(6) . . ?
C2B C1B P1 119.5(5) . . ?
C6B C1B P1 121.6(5) . . ?
C3B C2B C1B 120.4(7) . . ?
C4B C3B C2B 119.6(7) . . ?
C5B C4B C3B 121.1(7) . . ?
C4B C5B C6B 120.2(8) . . ?
C5B C6B C1B 119.9(7) . . ?
C2C C1C C6C 119.5(6) . . ?
C2C C1C P2 120.6(5) . . ?
C6C C1C P2 119.9(5) . . ?
C1C C2C C3C 120.4(8) . . ?
C4C C3C C2C 119.8(9) . . ?
C3C C4C C5C 121.1(8) . . ?
C4C C5C C6C 120.1(9) . . ?
C1C C6C C5C 119.1(8) . . ?
C6D C1D C2D 120.8(6) . . ?
C6D C1D P2 117.9(5) . . ?
C2D C1D P2 121.2(5) . . ?
C3D C2D C1D 118.4(7) . . ?
C2D C3D C4D 122.1(7) . . ?
C5D C4D C3D 119.3(7) . . ?
C4D C5D C6D 121.9(9) . . ?
C1D C6D C5D 117.4(7) . . ?
O5 S1 O7 113.4(6) . . ?
O5 S1 O6 114.2(4) . . ?
O7 S1 O6 115.4(5) . . ?
O5 S1 C15 105.5(6) . . ?
O7 S1 C15 101.5(7) . . ?
O6 S1 C15 105.0(5) . . ?
F3 C15 F1 111.7(12) . . ?
F3 C15 F2 102.6(11) . . ?
F1 C15 F2 105.3(12) . . ?
F3 C15 S1 116.1(10) . . ?
F1 C15 S1 113.4(8) . . ?
F2 C15 S1 106.2(10) . . ?
O9 S2 O8 117.2(5) . . ?
O9 S2 O10 112.5(5) . . ?
O8 S2 O10 106.9(5) . . ?
O9 S2 C16 110.1(5) . . ?
O8 S2 C16 109.7(5) . . ?
O10 S2 C16 99.0(5) . . ?
F6 C16 F4 112.3(8) . . ?
F6 C16 F5 112.5(8) . . ?
F4 C16 F5 108.8(7) . . ?
F6 C16 S2 106.2(7) . . ?
F4 C16 S2 110.0(7) . . ?
F5 C16 S2 106.8(7) . . ?

loop_
_geom_bond_atom_site_label_1
_geom_bond_atom_site_label_2
_geom_bond_distance
_geom_bond_site_symmetry_2
_geom_bond_publ_flag
Au1 N1 2.071(5) . ?
Au1 P2 2.2296(14) . ?
Au2 N2 2.076(5) . ?
Au2 P1 2.2342(16) . ?
P1 C1A 1.797(7) . ?
P1 C1B 1.804(6) . ?
P1 C14 1.815(6) . ?
P2 C1D 1.810(6) . ?
P2 C1C 1.811(6) . ?
P2 C13 1.821(6) . ?
N1 C1 1.322(8) . ?
N1 C5 1.327(9) . ?
N2 C7 1.328(8) . ?
N2 C11 1.338(8) . ?
O1 C6 1.320(8) . ?
O2 C6 1.195(8) . ?
O3 C12 1.285(9) . ?
O4 C12 1.177(9) . ?
C1 C2 1.371(9) . ?
C2 C3 1.372(9) . ?
C3 C4 1.372(9) . ?
C3 C6 1.503(8) . ?
C4 C5 1.358(9) . ?
C7 C8 1.391(9) . ?
C8 C9 1.372(9) . ?
C9 C10 1.363(9) . ?
C9 C12 1.507(9) . ?
C10 C11 1.383(10) . ?
C13 C14 1.520(8) . ?
C1A C2A 1.375(9) . ?
C1A C6A 1.382(10) . ?
C2A C3A 1.407(10) . ?
C3A C4A 1.351(12) . ?
C4A C5A 1.333(12) . ?
C5A C6A 1.409(10) . ?
C1B C2B 1.398(9) . ?
C1B C6B 1.401(10) . ?
C2B C3B 1.384(10) . ?
C3B C4B 1.383(12) . ?
C4B C5B 1.360(12) . ?
C5B C6B 1.392(10) . ?
C1C C2C 1.360(10) . ?
C1C C6C 1.378(9) . ?
C2C C3C 1.397(11) . ?
C3C C4C 1.334(14) . ?
C4C C5C 1.353(14) . ?
C5C C6C 1.400(11) . ?
C1D C6D 1.366(9) . ?
C1D C2D 1.418(8) . ?
C2D C3D 1.362(10) . ?
C3D C4D 1.376(12) . ?
C4D C5D 1.335(13) . ?
C5D C6D 1.433(10) . ?
S1 O5 1.391(6) . ?
S1 O7 1.400(7) . ?
S1 O6 1.429(5) . ?
S1 C15 1.787(11) . ?
C15 F3 1.240(13) . ?
C15 F1 1.279(12) . ?
C15 F2 1.377(17) . ?
S2 O9 1.319(6) . ?
S2 O8 1.369(6) . ?
S2 O10 1.450(7) . ?
S2 C16 1.782(7) . ?
C16 F6 1.265(9) . ?
C16 F4 1.275(8) . ?
C16 F5 1.285(9) . ?

loop_
_geom_hbond_atom_site_label_D
_geom_hbond_atom_site_label_H
_geom_hbond_atom_site_label_A
_geom_hbond_distance_DH
_geom_hbond_distance_HA
_geom_hbond_distance_DA
_geom_hbond_angle_DHA
_geom_hbond_site_symmetry_A
O1 H1 O6 0.83 1.87 2.673(7) 163.5 2_766
O3 H3 O8 0.83 1.79 2.615(8) 171.0 1_665
